data_4022441
loop_
_publ_author_name
'Pedro J. Campos'
'Diego Sampedro'
'Miguel A. Rodr\'iguez'

_publ_section_title
;
 Irradiation of Imine-Group VI Carbene Complexes in the Presence
 of Alkynes: A Theoretical and Experimental Study
;
_journal_name_full 'Journal of Organic Chemistry'
_journal_page_first 4674
_journal_page_last 4683
_journal_paper_doi 10.1021/jo0343073
_journal_volume 68
_journal_year 2003
_chemical_formula_sum 'C19 H19 N O'
_chemical_formula_weight 277.35
_chemical_name_systematic
;                                                                               
 ?                                                                              
;
_space_group_IT_number 2
_symmetry_space_group_name_Hall '-P 1'
_symmetry_space_group_name_H-M 'P -1'
_atom_sites_solution_hydrogens geom
_atom_sites_solution_primary direct
_atom_sites_solution_secondary difmap
_audit_creation_method SHELXL-97
_cell_angle_alpha 89.4270(13)
_cell_angle_beta 89.4150(14)
_cell_angle_gamma 62.973(3)
_cell_formula_units_Z 4
_cell_length_a 8.8570(3)
_cell_length_b 8.8560(4)
_cell_length_c 22.9240(13)
_cell_measurement_temperature 293(2)
_cell_volume 1601.62(13)
_computing_structure_refinement 'SHELXL-97 (Sheldrick, 1997)'
_computing_structure_solution 'SHELXS-97 (Sheldrick, 1990)'
_diffrn_ambient_temperature 293(2)
_diffrn_measured_fraction_theta_full 0.978
_diffrn_measured_fraction_theta_max 0.978
_diffrn_radiation_monochromator graphite
_diffrn_radiation_source 'fine-focus sealed tube'
_diffrn_radiation_type MoK\a
_diffrn_radiation_wavelength 0.71070
_diffrn_reflns_av_R_equivalents 0.0269
_diffrn_reflns_av_sigmaI/netI 0.0601
_diffrn_reflns_limit_h_max 8
_diffrn_reflns_limit_h_min 0
_diffrn_reflns_limit_k_max 8
_diffrn_reflns_limit_k_min -7
_diffrn_reflns_limit_l_max 22
_diffrn_reflns_limit_l_min -22
_diffrn_reflns_number 4517
_diffrn_reflns_theta_full 21.03
_diffrn_reflns_theta_max 31.03
_diffrn_reflns_theta_min 1.78
_exptl_absorpt_coefficient_mu 0.07
_exptl_absorpt_correction_type none
_exptl_crystal_density_diffrn 1.150
_exptl_crystal_density_method 'not measured'
_exptl_crystal_F_000 592
_exptl_crystal_size_max 0.6
_exptl_crystal_size_mid 0.15
_exptl_crystal_size_min 0.04
_refine_diff_density_max 0.646
_refine_diff_density_min -0.563
_refine_diff_density_rms 0.177
_refine_ls_extinction_method none
_refine_ls_goodness_of_fit_ref 1.744
_refine_ls_hydrogen_treatment mixed
_refine_ls_matrix_type full
_refine_ls_number_parameters 384
_refine_ls_number_reflns 3362
_refine_ls_number_restraints 0
_refine_ls_restrained_S_all 1.744
_refine_ls_R_factor_all 0.1382
_refine_ls_R_factor_gt 0.0828
_refine_ls_shift/su_max 0.058
_refine_ls_shift/su_mean 0.003
_refine_ls_structure_factor_coef Fsqd
_refine_ls_weighting_details 'calc w=1/[\s^2^(Fo^2^)+(0.1000P)^2^+0.0000P] where P=(Fo^2^+2Fc^2^)/3'
_refine_ls_weighting_scheme calc
_refine_ls_wR_factor_gt 0.2133
_refine_ls_wR_factor_ref 0.2703
_reflns_number_gt 2241
_reflns_number_total 3362
_reflns_threshold_expression >2sigma(I)
_cod_data_source_file jo0343073si20030308_055353.cif
_cod_data_source_block shelxl
_cod_depositor_comments
;
The following automatic conversions were performed:

'_atom_site_adp_type' tag value 'Uij' was replaced with 'Uani' value
43 times.

Automatic conversion script
Id: cif_fix_values 1646 2011-03-28 12:23:43Z adriana 
;
_cod_original_sg_symbol_H-M 'P -1          '
_cod_database_code 4022441

loop_
_symmetry_equiv_pos_as_xyz
'x, y, z'
'-x, -y, -z'

loop_
_atom_site_label
_atom_site_fract_x
_atom_site_fract_y
_atom_site_fract_z
_atom_site_U_iso_or_equiv
_atom_site_occupancy
_atom_site_adp_type
O1 -0.2033(5) 0.4834(5) 0.19160(18) 0.059466 1.00 Uani
O2 0.0161(5) 0.7036(5) 0.30828(18) 0.059740 1.00 Uani
N3 0.0668(6) 0.2869(6) 0.0723(2) 0.047569 1.00 Uani
N4 0.2132(6) 0.4330(6) 0.4275(2) 0.047985 1.00 Uani
C5 0.5128(7) 0.2985(7) 0.3922(2) 0.041213 1.00 Uani
C6 0.3334(7) 0.3281(7) 0.3808(2) 0.039082 1.00 Uani
C7 0.1999(7) -0.0133(7) 0.1073(2) 0.039460 1.00 Uani
C8 0.2683(7) 0.4295(7) 0.3249(3) 0.040426 1.00 Uani
C9 0.3411(7) 0.1776(7) 0.1181(3) 0.044174 1.00 Uani
C10 0.1724(6) 0.1679(7) 0.1190(2) 0.039376 1.00 Uani
C11 -0.0640(7) 0.4036(8) 0.0973(3) 0.046810 1.00 Uani
C12 0.0711(7) 0.2330(7) 0.1740(2) 0.041465 1.00 Uani
C13 0.5466(7) 0.4008(8) 0.4289(3) 0.051157 1.00 Uani
C14 -0.0687(7) 0.3737(8) 0.1598(3) 0.043849 1.00 Uani
C15 0.3304(8) -0.1510(9) 0.1353(3) 0.058980 1.00 Uani
C16 0.4071(7) 0.2139(8) 0.1676(3) 0.057016 1.00 Uani
C17 0.0973(7) 0.5648(8) 0.4029(3) 0.046059 1.00 Uani
C18 0.0972(7) -0.0481(8) 0.0708(3) 0.051367 1.00 Uani
C19 0.3246(7) 0.1586(7) 0.3820(3) 0.044594 1.00 Uani
C20 0.2865(8) 0.0943(8) 0.3331(3) 0.058523 1.00 Uani
C21 0.1267(7) 0.5687(7) 0.3402(3) 0.042594 1.00 Uani
C22 -0.1973(8) 0.5523(9) 0.0647(3) 0.072987 1.00 Uani
C23 0.6464(8) 0.1705(8) 0.3642(3) 0.061316 1.00 Uani
C24 0.0580(8) 0.7003(8) 0.2478(3) 0.063573 1.00 Uani
C25 -0.2003(8) 0.4424(8) 0.2528(3) 0.065122 1.00 Uani
C26 0.7120(9) 0.3804(9) 0.4372(3) 0.064445 1.00 Uani
C27 0.5583(9) 0.2236(9) 0.1650(4) 0.078001 1.00 Uani
C28 -0.0552(8) 0.7011(8) 0.4356(3) 0.071060 1.00 Uani
C29 0.3510(8) 0.0694(9) 0.4332(3) 0.074220 1.00 Uani
C30 -0.0818(9) 0.8563(9) 0.2184(3) 0.095809 1.00 Uani
C31 0.4309(8) 0.1488(8) 0.0666(3) 0.071800 1.00 Uani
C32 0.8135(8) 0.1453(9) 0.3719(3) 0.072147 1.00 Uani
C33 0.2767(8) -0.0580(10) 0.3362(4) 0.078247 1.00 Uani
C34 0.3038(9) -0.1465(9) 0.3863(5) 0.086202 1.00 Uani
C35 0.3532(8) -0.3139(8) 0.1271(3) 0.072220 1.00 Uani
C36 0.1207(9) -0.2127(9) 0.0624(3) 0.063652 1.00 Uani
C37 0.8451(8) 0.2509(9) 0.4081(3) 0.069380 1.00 Uani
C38 -0.3564(10) 0.5737(11) 0.2817(3) 0.097490 1.00 Uani
C39 0.2480(11) -0.3429(9) 0.0909(4) 0.070887 1.00 Uani
C40 0.6474(9) 0.1948(9) 0.1147(5) 0.084768 1.00 Uani
C41 0.3404(10) -0.0827(10) 0.4354(4) 0.095143 1.00 Uani
C42 0.5859(10) 0.1589(10) 0.0649(4) 0.094723 1.00 Uani
H23 0.628300 0.095100 0.337800 0.050000 1.00 Uiso
H32 0.912700 0.052200 0.352100 0.050000 1.00 Uiso
H37 0.973500 0.231800 0.415000 0.050000 1.00 Uiso
H26 0.756400 0.457200 0.463800 0.050000 1.00 Uiso
H13 0.479600 0.491300 0.448900 0.050000 1.00 Uiso
H31 0.391700 0.122800 0.029700 0.050000 1.00 Uiso
H42 0.660600 0.136600 0.028900 0.050000 1.00 Uiso
H40 0.766400 0.197300 0.116000 0.050000 1.00 Uiso
H27 0.608600 0.257500 0.200200 0.050000 1.00 Uiso
H16 0.351600 0.231100 0.203800 0.050000 1.00 Uiso
H18 0.011100 0.046700 0.049600 0.050000 1.00 Uiso
H36 0.032000 -0.234000 0.037500 0.050000 1.00 Uiso
H39 0.241000 -0.457200 0.085000 0.062740 1.00 Uani
H35 0.429300 -0.409400 0.149700 0.050000 1.00 Uiso
H15 0.400900 -0.123000 0.160700 0.050000 1.00 Uiso
H20 0.275400 0.156800 0.295500 0.050000 1.00 Uiso
H33 0.243400 -0.101000 0.298500 0.050000 1.00 Uiso
H34 0.289000 -0.254000 0.385900 0.050000 1.00 Uiso
H41 0.350700 -0.145600 0.472000 0.050000 1.00 Uiso
H29 0.380800 0.114200 0.469200 0.050000 1.00 Uiso
H8 0.325500 0.415300 0.284800 0.050000 1.00 Uiso
H12 0.096300 0.195900 0.213900 0.050000 1.00 Uiso
H22A -0.143300 0.548100 0.025400 0.050000 1.00 Uiso
H22B -0.175000 0.657600 0.082000 0.050000 1.00 Uiso
H22C -0.280300 0.553700 0.070300 0.050000 1.00 Uiso
H25A -0.178400 0.330900 0.257600 0.050000 1.00 Uiso
H25B -0.074400 0.434600 0.271600 0.050000 1.00 Uiso
H38A -0.336800 0.555700 0.323900 0.050000 1.00 Uiso
H38B -0.429900 0.583000 0.264400 0.050000 1.00 Uiso
H38C -0.325800 0.686800 0.278300 0.050000 1.00 Uiso
H24A 0.206700 0.693400 0.242900 0.050000 1.00 Uiso
H24B 0.101100 0.590300 0.230200 0.050000 1.00 Uiso

loop_
_atom_type_symbol
_atom_type_description
_atom_type_scat_dispersion_real
_atom_type_scat_dispersion_imag
_atom_type_scat_source
C C 0.0033 0.0016 'International Tables Vol C Tables 4.2.6.8 and 6.1.1.4'
H H 0.0000 0.0000 'International Tables Vol C Tables 4.2.6.8 and 6.1.1.4'
O O 0.0106 0.0060 'International Tables Vol C Tables 4.2.6.8 and 6.1.1.4'
N N 0.0061 0.0033 'International Tables Vol C Tables 4.2.6.8 and 6.1.1.4'
